data_2232447
loop_
_publ_author_name
'Nilwanna, Boonlerd'
'Chantrapromma, Suchada'
'Jansrisewangwong, Patcharaporn'
'Fun, Hoong-Kun'

_publ_section_title
;
 (<i>E</i>)-1-(2,4-Dinitrophenyl)-2-[1-(2-nitrophenyl)ethylidene]hydrazine
;
_journal_coeditor_code RZ2643
_journal_issue 11
_journal_name_full 'Acta Crystallographica Section E'
_journal_page_first o3084
_journal_page_last o3085
_journal_paper_doi 10.1107/S1600536811042620
_journal_volume 67
_journal_year 2011
_chemical_formula_iupac 'C14 H11 N5 O6'
_chemical_formula_moiety 'C14 H11 N5 O6'
_chemical_formula_sum 'C14 H11 N5 O6'
_chemical_formula_weight 345.28
_chemical_melting_point_gt 443
_chemical_melting_point_lt 444
_chemical_name_systematic
;
(<i>E</i>)-1-(2,4-Dinitrophenyl)-2-[1-(2-nitrophenyl)ethylidene]hydrazine
;
_space_group_IT_number 14
_symmetry_cell_setting monoclinic
_symmetry_space_group_name_Hall '-P 2ybc'
_symmetry_space_group_name_H-M 'P 1 21/c 1'
_atom_sites_solution_hydrogens geom
_atom_sites_solution_primary direct
_atom_sites_solution_secondary difmap
_audit_creation_method SHELXL-97
_cell_angle_alpha 90.00
_cell_angle_beta 112.455(5)
_cell_angle_gamma 90.00
_cell_formula_units_Z 4
_cell_length_a 11.9313(9)
_cell_length_b 8.6700(7)
_cell_length_c 15.2363(9)
_cell_measurement_reflns_used 4244
_cell_measurement_temperature 100
_cell_measurement_theta_max 30.00
_cell_measurement_theta_min 1.85
_cell_volume 1456.61(19)
_computing_cell_refinement 'SAINT (Bruker, 2005)'
_computing_data_collection 'APEX2 (Bruker, 2005)'
_computing_data_reduction 'SAINT (Bruker, 2005)'
_computing_molecular_graphics 'SHELXTL (Sheldrick, 2008)'
_computing_publication_material
;
SHELXTL (Sheldrick, 2008) and PLATON (Spek, 2009)
;
_computing_structure_refinement 'SHELXTL (Sheldrick, 2008)'
_computing_structure_solution 'SHELXTL (Sheldrick, 2008)'
_diffrn_ambient_temperature 100
_diffrn_measured_fraction_theta_full 0.998
_diffrn_measured_fraction_theta_max 0.998
_diffrn_measurement_device_type 'Bruker APEXII CCD area-detector'
_diffrn_measurement_method '\f and \w'
_diffrn_radiation_monochromator graphite
_diffrn_radiation_source 'sealed tube'
_diffrn_radiation_type MoK\a
_diffrn_radiation_wavelength 0.71073
_diffrn_reflns_av_R_equivalents 0.0329
_diffrn_reflns_av_sigmaI/netI 0.0343
_diffrn_reflns_limit_h_max 16
_diffrn_reflns_limit_h_min -16
_diffrn_reflns_limit_k_max 12
_diffrn_reflns_limit_k_min -9
_diffrn_reflns_limit_l_max 14
_diffrn_reflns_limit_l_min -21
_diffrn_reflns_number 16360
_diffrn_reflns_theta_full 30.00
_diffrn_reflns_theta_max 30.00
_diffrn_reflns_theta_min 1.85
_diffrn_standards_number 0
_exptl_absorpt_coefficient_mu 0.127
_exptl_absorpt_correction_T_max 0.9837
_exptl_absorpt_correction_T_min 0.9511
_exptl_absorpt_correction_type multi-scan
_exptl_absorpt_process_details '(SADABS; Bruker, 2005)'
_exptl_crystal_colour Yellow
_exptl_crystal_density_diffrn 1.574
_exptl_crystal_density_method 'not measured'
_exptl_crystal_description Block
_exptl_crystal_F_000 712
_exptl_crystal_size_max 0.40
_exptl_crystal_size_mid 0.16
_exptl_crystal_size_min 0.13
_refine_diff_density_max 0.347
_refine_diff_density_min -0.283
_refine_ls_extinction_method none
_refine_ls_goodness_of_fit_ref 1.043
_refine_ls_hydrogen_treatment constr
_refine_ls_matrix_type full
_refine_ls_number_parameters 227
_refine_ls_number_reflns 4244
_refine_ls_number_restraints 0
_refine_ls_restrained_S_all 1.043
_refine_ls_R_factor_all 0.0548
_refine_ls_R_factor_gt 0.0405
_refine_ls_shift/su_max 0.001
_refine_ls_shift/su_mean 0.001
_refine_ls_structure_factor_coef Fsqd
_refine_ls_weighting_details 'calc w=1/[\s^2^(Fo^2^)+(0.0493P)^2^+0.4980P] where P=(Fo^2^+2Fc^2^)/3'
_refine_ls_weighting_scheme calc
_refine_ls_wR_factor_gt 0.1009
_refine_ls_wR_factor_ref 0.1103
_reflns_number_gt 3361
_reflns_number_total 4244
_reflns_threshold_expression I>2\s(I)
_cod_data_source_file rz2643.cif
_cod_data_source_block I
_cod_original_sg_symbol_H-M 'P 21/c'
_cod_database_code 2232447
_cod_database_fobs_code 2232447

loop_
_symmetry_equiv_pos_as_xyz
'x, y, z'
'-x, y+1/2, -z+1/2'
'-x, -y, -z'
'x, -y-1/2, z-1/2'

loop_
_atom_site_type_symbol
_atom_site_label
_atom_site_fract_x
_atom_site_fract_y
_atom_site_fract_z
_atom_site_U_iso_or_equiv
_atom_site_adp_type
_atom_site_calc_flag
_atom_site_refinement_flags
_atom_site_occupancy
_atom_site_symmetry_multiplicity
O O1 1.32132(8) 0.59779(12) 0.77977(6) 0.0221(2) Uani d . 1 1
O O2 1.14527(9) 0.70362(12) 0.74461(6) 0.0233(2) Uani d . 1 1
O O3 1.44309(8) 0.36901(13) 0.55130(7) 0.0265(2) Uani d . 1 1
O O4 1.33701(8) 0.39821(12) 0.40099(6) 0.0229(2) Uani d . 1 1
O O5 0.76820(8) 0.73691(11) 0.30121(6) 0.0191(2) Uani d . 1 1
O O6 0.87386(8) 0.93847(12) 0.29701(6) 0.0200(2) Uani d . 1 1
N N1 1.01173(9) 0.76742(13) 0.56858(7) 0.0166(2) Uani d . 1 1
H H1 1.0252 0.7860 0.6283 0.020 Uiso d R 1 1
N N2 0.91649(9) 0.83451(13) 0.49714(7) 0.0160(2) Uani d . 1 1
N N3 1.22384(9) 0.64213(13) 0.72129(7) 0.0168(2) Uani d . 1 1
N N4 1.35479(9) 0.42076(13) 0.48519(7) 0.0168(2) Uani d . 1 1
N N5 0.79296(9) 0.87393(13) 0.31434(7) 0.0147(2) Uani d . 1 1
C C1 1.09536(10) 0.68522(15) 0.54842(8) 0.0145(2) Uani d . 1 1
C C2 1.19951(11) 0.62140(14) 0.62097(8) 0.0143(2) Uani d . 1 1
C C3 1.28425(10) 0.53651(14) 0.59994(8) 0.0151(2) Uani d . 1 1
H H3A 1.3523 0.4966 0.6483 0.018 Uiso calc R 1 1
C C4 1.26628(10) 0.51219(15) 0.50638(8) 0.0151(2) Uani d . 1 1
C C5 1.16558(11) 0.57308(15) 0.43212(8) 0.0170(2) Uani d . 1 1
H H5A 1.1555 0.5560 0.3693 0.020 Uiso calc R 1 1
C C6 1.08201(11) 0.65806(16) 0.45296(8) 0.0171(2) Uani d . 1 1
H H6A 1.0153 0.6987 0.4037 0.021 Uiso calc R 1 1
C C7 0.83449(11) 0.89627(15) 0.52181(8) 0.0152(2) Uani d . 1 1
C C8 0.73396(10) 0.97562(15) 0.44578(8) 0.0156(2) Uani d . 1 1
C C9 0.71612(10) 0.97024(14) 0.34927(8) 0.0143(2) Uani d . 1 1
C C10 0.62471(11) 1.04965(15) 0.27935(9) 0.0182(3) Uani d . 1 1
H H10A 0.6165 1.0430 0.2163 0.022 Uiso calc R 1 1
C C11 0.54516(11) 1.13956(16) 0.30456(10) 0.0207(3) Uani d . 1 1
H H11A 0.4835 1.1942 0.2585 0.025 Uiso calc R 1 1
C C12 0.55861(11) 1.14699(17) 0.39886(10) 0.0214(3) Uani d . 1 1
H H12A 0.5048 1.2056 0.4159 0.026 Uiso calc R 1 1
C C13 0.65176(11) 1.06765(16) 0.46806(9) 0.0192(3) Uani d . 1 1
H H13A 0.6600 1.0757 0.5311 0.023 Uiso calc R 1 1
C C14 0.83892(12) 0.89321(17) 0.62186(9) 0.0212(3) Uani d . 1 1
H H14A 0.8708 0.7959 0.6507 0.032 Uiso calc R 1 1
H H14B 0.7586 0.9067 0.6209 0.032 Uiso calc R 1 1
H H14C 0.8902 0.9750 0.6578 0.032 Uiso calc R 1 1

loop_
_atom_site_aniso_label
_atom_site_aniso_U_11
_atom_site_aniso_U_22
_atom_site_aniso_U_33
_atom_site_aniso_U_12
_atom_site_aniso_U_13
_atom_site_aniso_U_23
O1 0.0217(4) 0.0283(6) 0.0134(4) 0.0021(4) 0.0035(3) 0.0030(4)
O2 0.0306(5) 0.0261(6) 0.0165(4) 0.0090(4) 0.0126(4) 0.0021(4)
O3 0.0211(4) 0.0347(6) 0.0202(5) 0.0117(4) 0.0041(4) 0.0004(4)
O4 0.0234(4) 0.0294(6) 0.0170(4) 0.0045(4) 0.0091(4) -0.0032(4)
O5 0.0240(4) 0.0140(5) 0.0189(4) -0.0013(4) 0.0079(4) -0.0031(3)
O6 0.0177(4) 0.0241(5) 0.0204(4) -0.0010(4) 0.0098(3) 0.0028(4)
N1 0.0187(5) 0.0190(6) 0.0121(4) 0.0042(4) 0.0059(4) 0.0001(4)
N2 0.0165(4) 0.0168(6) 0.0141(4) 0.0026(4) 0.0053(4) 0.0002(4)
N3 0.0218(5) 0.0157(6) 0.0134(4) 0.0002(4) 0.0074(4) 0.0019(4)
N4 0.0160(4) 0.0171(6) 0.0177(5) 0.0008(4) 0.0070(4) -0.0014(4)
N5 0.0150(4) 0.0171(6) 0.0113(4) 0.0008(4) 0.0042(4) 0.0006(4)
C1 0.0166(5) 0.0130(6) 0.0147(5) -0.0006(4) 0.0067(4) -0.0006(4)
C2 0.0178(5) 0.0138(6) 0.0116(5) -0.0004(4) 0.0060(4) 0.0009(4)
C3 0.0156(5) 0.0140(6) 0.0151(5) -0.0008(4) 0.0053(4) 0.0013(4)
C4 0.0159(5) 0.0146(6) 0.0160(5) 0.0006(4) 0.0073(4) -0.0005(4)
C5 0.0193(5) 0.0185(7) 0.0133(5) 0.0008(5) 0.0065(4) -0.0008(5)
C6 0.0183(5) 0.0192(7) 0.0128(5) 0.0024(5) 0.0047(4) -0.0003(5)
C7 0.0186(5) 0.0128(6) 0.0164(5) -0.0011(4) 0.0091(4) -0.0011(4)
C8 0.0155(5) 0.0143(6) 0.0182(5) -0.0016(4) 0.0078(4) -0.0018(4)
C9 0.0135(5) 0.0119(6) 0.0183(5) -0.0013(4) 0.0070(4) -0.0026(4)
C10 0.0166(5) 0.0175(7) 0.0182(5) -0.0004(5) 0.0040(4) -0.0016(5)
C11 0.0149(5) 0.0167(7) 0.0263(6) 0.0011(5) 0.0030(5) -0.0016(5)
C12 0.0159(5) 0.0193(7) 0.0303(7) 0.0011(5) 0.0102(5) -0.0051(5)
C13 0.0190(5) 0.0180(7) 0.0237(6) -0.0003(5) 0.0118(5) -0.0035(5)
C14 0.0239(6) 0.0262(8) 0.0172(6) 0.0030(5) 0.0121(5) 0.0011(5)

loop_
_atom_type_symbol
_atom_type_description
_atom_type_scat_dispersion_real
_atom_type_scat_dispersion_imag
_atom_type_scat_source
C C 0.0033 0.0016 'International Tables Vol C Tables 4.2.6.8 and 6.1.1.4'
H H 0.0000 0.0000 'International Tables Vol C Tables 4.2.6.8 and 6.1.1.4'
N N 0.0061 0.0033 'International Tables Vol C Tables 4.2.6.8 and 6.1.1.4'
O O 0.0106 0.0060 'International Tables Vol C Tables 4.2.6.8 and 6.1.1.4'

loop_
_geom_angle_atom_site_label_1
_geom_angle_atom_site_label_2
_geom_angle_atom_site_label_3
_geom_angle
C1 N1 N2 120.26(10)
C1 N1 H1 118.2
N2 N1 H1 121.0
C7 N2 N1 115.88(10)
O1 N3 O2 122.46(10)
O1 N3 C2 118.58(10)
O2 N3 C2 118.96(10)
O3 N4 O4 123.16(10)
O3 N4 C4 119.00(10)
O4 N4 C4 117.84(10)
O5 N5 O6 124.63(10)
O5 N5 C9 117.57(10)
O6 N5 C9 117.73(10)
N1 C1 C6 121.03(11)
N1 C1 C2 121.97(10)
C6 C1 C2 117.01(11)
C3 C2 C1 121.72(10)
C3 C2 N3 116.05(10)
C1 C2 N3 122.23(10)
C4 C3 C2 118.92(11)
C4 C3 H3A 120.5
C2 C3 H3A 120.5
C3 C4 C5 121.71(11)
C3 C4 N4 118.41(10)
C5 C4 N4 119.88(10)
C6 C5 C4 119.37(11)
C6 C5 H5A 120.3
C4 C5 H5A 120.3
C5 C6 C1 121.27(11)
C5 C6 H6A 119.4
C1 C6 H6A 119.4
N2 C7 C8 116.26(10)
N2 C7 C14 123.38(11)
C8 C7 C14 120.34(10)
C13 C8 C9 115.60(11)
C13 C8 C7 120.47(11)
C9 C8 C7 123.89(11)
C10 C9 C8 123.37(11)
C10 C9 N5 114.72(10)
C8 C9 N5 121.88(10)
C9 C10 C11 119.14(12)
C9 C10 H10A 120.4
C11 C10 H10A 120.4
C12 C11 C10 119.46(12)
C12 C11 H11A 120.3
C10 C11 H11A 120.3
C11 C12 C13 120.47(12)
C11 C12 H12A 119.8
C13 C12 H12A 119.8
C12 C13 C8 121.95(12)
C12 C13 H13A 119.0
C8 C13 H13A 119.0
C7 C14 H14A 109.5
C7 C14 H14B 109.5
H14A C14 H14B 109.5
C7 C14 H14C 109.5
H14A C14 H14C 109.5
H14B C14 H14C 109.5

loop_
_geom_bond_atom_site_label_1
_geom_bond_atom_site_label_2
_geom_bond_distance
O1 N3 1.2259(13)
O2 N3 1.2424(14)
O3 N4 1.2309(14)
O4 N4 1.2332(13)
O5 N5 1.2220(14)
O6 N5 1.2284(13)
N1 C1 1.3535(15)
N1 N2 1.3672(14)
N1 H1 0.8766
N2 C7 1.2909(15)
N3 C2 1.4539(14)
N4 C4 1.4521(15)
N5 C9 1.4812(15)
C1 C6 1.4210(16)
C1 C2 1.4224(16)
C2 C3 1.3835(16)
C3 C4 1.3744(16)
C3 H3A 0.9300
C4 C5 1.4014(16)
C5 C6 1.3710(17)
C5 H5A 0.9300
C6 H6A 0.9300
C7 C8 1.4807(17)
C7 C14 1.5051(16)
C8 C13 1.4029(16)
C8 C9 1.4037(16)
C9 C10 1.3824(17)
C10 C11 1.3909(18)
C10 H10A 0.9300
C11 C12 1.3849(19)
C11 H11A 0.9300
C12 C13 1.3874(18)
C12 H12A 0.9300
C13 H13A 0.9300
C14 H14A 0.9600
C14 H14B 0.9600
C14 H14C 0.9600

loop_
_geom_hbond_atom_site_label_D
_geom_hbond_atom_site_label_H
_geom_hbond_atom_site_label_A
_geom_hbond_site_symmetry_A
_geom_hbond_distance_DH
_geom_hbond_distance_HA
_geom_hbond_distance_DA
_geom_hbond_angle_DHA
_geom_hbond_publ_flag
N1 H1 O2 1_555 0.88 1.94 2.6026(13) 131 y
C10 H10A O4 2_755 0.93 2.42 3.2313(16) 146 y
C12 H12A O4 1_465 0.93 2.55 3.4353(18) 159 y

loop_
_geom_torsion_atom_site_label_1
_geom_torsion_atom_site_label_2
_geom_torsion_atom_site_label_3
_geom_torsion_atom_site_label_4
_geom_torsion
C1 N1 N2 C7 172.81(11)
N2 N1 C1 C6 -4.25(18)
N2 N1 C1 C2 176.20(11)
N1 C1 C2 C3 179.52(11)
C6 C1 C2 C3 -0.04(18)
N1 C1 C2 N3 -0.93(19)
C6 C1 C2 N3 179.51(11)
O1 N3 C2 C3 7.08(17)
O2 N3 C2 C3 -172.76(11)
O1 N3 C2 C1 -172.51(12)
O2 N3 C2 C1 7.65(18)
C1 C2 C3 C4 -0.68(19)
N3 C2 C3 C4 179.74(11)
C2 C3 C4 C5 1.00(19)
C2 C3 C4 N4 -178.99(11)
O3 N4 C4 C3 -0.47(18)
O4 N4 C4 C3 179.19(11)
O3 N4 C4 C5 179.54(12)
O4 N4 C4 C5 -0.81(17)
C3 C4 C5 C6 -0.6(2)
N4 C4 C5 C6 179.41(12)
C4 C5 C6 C1 -0.2(2)
N1 C1 C6 C5 -179.09(12)
C2 C1 C6 C5 0.48(19)
N1 N2 C7 C8 177.22(10)
N1 N2 C7 C14 -1.52(18)
N2 C7 C8 C13 -169.40(12)
C14 C7 C8 C13 9.39(18)
N2 C7 C8 C9 8.14(18)
C14 C7 C8 C9 -173.07(12)
C13 C8 C9 C10 0.25(18)
C7 C8 C9 C10 -177.40(12)
C13 C8 C9 N5 -177.90(11)
C7 C8 C9 N5 4.45(18)
O5 N5 C9 C10 -96.72(13)
O6 N5 C9 C10 80.43(13)
O5 N5 C9 C8 81.58(14)
O6 N5 C9 C8 -101.27(13)
C8 C9 C10 C11 -0.28(19)
N5 C9 C10 C11 177.99(11)
C9 C10 C11 C12 -0.39(19)
C10 C11 C12 C13 1.1(2)
C11 C12 C13 C8 -1.1(2)
C9 C8 C13 C12 0.45(18)
C7 C8 C13 C12 178.18(12)

loop_
_cod_related_entry_id
_cod_related_entry_database
_cod_related_entry_code
1 ChemSpider 22823960
